data_1507891
loop_
_publ_author_name
'Tnay, Ya Lin'
'Chen, Cheng'
'Chua, Yi Yuan'
'Zhang, Line'
'Chiba, Shunsuke'

_publ_contact_author
;
Dr Shunsuke Chiba
Division of Chemistry and Biological Chemistry
School of Physical and Mathematical Sciences
Nanyang Technological University
21 Nanyang Link
Singapore 637371
Singapore
;
_publ_section_title
;
 Copper-catalyzed aerobic spirocyclization of biaryl-N-H-imines via
 1,4-aminooxygenation of benzene rings.
;
_journal_issue 13
_journal_name_full 'Organic letters'
_journal_page_first 3550
_journal_page_last 3553
_journal_paper_doi 10.1021/ol301583y
_journal_volume 14
_journal_year 2012
_chemical_formula_moiety 'C21 H13 N'
_chemical_formula_sum 'C21 H13 N'
_chemical_formula_weight 279.32
_chemical_name_systematic
; 
 ? 
;
_space_group_IT_number 78
_symmetry_cell_setting tetragonal
_symmetry_space_group_name_Hall 'P 4cw'
_symmetry_space_group_name_H-M 'P 43'
_atom_sites_solution_hydrogens geom
_atom_sites_solution_primary direct
_atom_sites_solution_secondary difmap
_audit_creation_method SHELXL-97
_cell_angle_alpha 90.00
_cell_angle_beta 90.00
_cell_angle_gamma 90.00
_cell_formula_units_Z 8
_cell_length_a 9.1152(2)
_cell_length_b 9.1152(2)
_cell_length_c 36.0783(11)
_cell_measurement_reflns_used 9900
_cell_measurement_temperature 103(2)
_cell_measurement_theta_max 29.82
_cell_measurement_theta_min 2.50
_cell_volume 2997.63(13)
_computing_cell_refinement 'Bruker SAINT'
_computing_data_collection 'Bruker APEX2'
_computing_data_reduction 'Bruker SAINT'
_computing_molecular_graphics 'Bruker SHELXTL'
_computing_publication_material 'Bruker SHELXTL'
_computing_structure_refinement 'SHELXL-97 (Sheldrick, 2008)'
_computing_structure_solution 'SHELXS-97 (Sheldrick, 2008)'
_diffrn_ambient_temperature 103(2)
_diffrn_measured_fraction_theta_full 0.995
_diffrn_measured_fraction_theta_max 0.995
_diffrn_measurement_device_type 'Bruker APEX-II CCD'
_diffrn_measurement_method '\f and \w scans'
_diffrn_radiation_monochromator graphite
_diffrn_radiation_source 'fine-focus sealed tube'
_diffrn_radiation_type MoK\a
_diffrn_radiation_wavelength 0.71073
_diffrn_reflns_av_R_equivalents 0.0508
_diffrn_reflns_av_sigmaI/netI 0.0392
_diffrn_reflns_limit_h_max 13
_diffrn_reflns_limit_h_min -13
_diffrn_reflns_limit_k_max 11
_diffrn_reflns_limit_k_min -12
_diffrn_reflns_limit_l_max 42
_diffrn_reflns_limit_l_min -51
_diffrn_reflns_number 41476
_diffrn_reflns_theta_full 30.54
_diffrn_reflns_theta_max 30.54
_diffrn_reflns_theta_min 2.26
_exptl_absorpt_coefficient_mu 0.072
_exptl_absorpt_correction_T_max 0.9732
_exptl_absorpt_correction_T_min 0.9718
_exptl_absorpt_correction_type multi-scan
_exptl_absorpt_process_details sadabs
_exptl_crystal_colour colourless
_exptl_crystal_density_diffrn 1.238
_exptl_crystal_density_method 'not measured'
_exptl_crystal_description block
_exptl_crystal_F_000 1168
_exptl_crystal_size_max 0.40
_exptl_crystal_size_mid 0.39
_exptl_crystal_size_min 0.38
_refine_diff_density_max 0.338
_refine_diff_density_min -0.290
_refine_diff_density_rms 0.055
_refine_ls_extinction_method none
_refine_ls_goodness_of_fit_ref 1.121
_refine_ls_hydrogen_treatment constr
_refine_ls_matrix_type full
_refine_ls_number_parameters 476
_refine_ls_number_reflns 4617
_refine_ls_number_restraints 563
_refine_ls_restrained_S_all 1.076
_refine_ls_R_factor_all 0.0648
_refine_ls_R_factor_gt 0.0542
_refine_ls_shift/su_max 0.001
_refine_ls_shift/su_mean 0.000
_refine_ls_structure_factor_coef Fsqd
_refine_ls_weighting_details 'calc w=1/[\s^2^(Fo^2^)+(0.0849P)^2^+0.0399P] where P=(Fo^2^+2Fc^2^)/3'
_refine_ls_weighting_scheme calc
_refine_ls_wR_factor_gt 0.1276
_refine_ls_wR_factor_ref 0.1367
_reflns_number_gt 4021
_reflns_number_total 4617
_reflns_threshold_expression >2sigma(I)
_cod_data_source_file ol301583y_si_002.cif
_cod_data_source_block (+)-1q
_cod_depositor_comments
;
The following automatic conversions were performed:

'_symmetry_cell_setting' value 'Tetragonal' changed to 'tetragonal'
according to /home/saulius/struct/CIF-dictionaries/cif_core.dic
dictionary named 'cif_core.dic' version 2.4.1 from 2010-06-29.

Automatic conversion script
Id: cif_fix_values 1891 2012-01-12 08:04:46Z andrius 

 Adding full bibliography for 1507891--1507894.cif.
;
_cod_original_sg_symbol_H-M P4(3)
_cod_database_code 1507891

loop_
_symmetry_equiv_pos_as_xyz
'x, y, z'
'-x, -y, z+1/2'
'-y, x, z+3/4'
'y, -x, z+1/4'

loop_
_atom_site_label
_atom_site_type_symbol
_atom_site_fract_x
_atom_site_fract_y
_atom_site_fract_z
_atom_site_U_iso_or_equiv
_atom_site_adp_type
_atom_site_occupancy
_atom_site_symmetry_multiplicity
_atom_site_calc_flag
_atom_site_refinement_flags
_atom_site_disorder_assembly
_atom_site_disorder_group
C1 C 0.4319(3) 0.3982(2) 0.03584(7) 0.0230(5) Uani 1 1 d . . .
C2 C 0.2807(2) 0.3498(2) 0.03761(6) 0.0193(4) Uani 1 1 d . . .
C3 C 0.1804(3) 0.4099(2) 0.01148(7) 0.0224(4) Uani 1 1 d . . .
H3 H 0.2119 0.4825 -0.0056 0.027 Uiso 1 1 calc R . .
C4 C 0.0391(2) 0.3626(2) 0.01125(7) 0.0227(5) Uani 1 1 d . . .
H4 H -0.0281 0.4029 -0.0061 0.027 Uiso 1 1 calc R . .
C5 C -0.0093(2) 0.2543(2) 0.03644(6) 0.0196(4) Uani 1 1 d . . .
C6 C -0.1565(2) 0.2031(3) 0.03608(7) 0.0260(5) Uani 1 1 d . . .
H6 H -0.2239 0.2422 0.0186 0.031 Uiso 1 1 calc R . .
C7 C -0.2023(3) 0.0982(3) 0.06062(8) 0.0313(5) Uani 1 1 d . . .
H7 H -0.3005 0.0634 0.0597 0.038 Uiso 1 1 calc R . .
C8 C -0.1037(3) 0.0416(3) 0.08729(8) 0.0310(6) Uani 1 1 d . . .
H8 H -0.1368 -0.0303 0.1044 0.037 Uiso 1 1 calc R . .
C9 C 0.0375(3) 0.0887(3) 0.08873(7) 0.0245(5) Uani 1 1 d . . .
H9 H 0.1018 0.0504 0.1070 0.029 Uiso 1 1 calc R . .
C10 C 0.0901(2) 0.1950(2) 0.06302(6) 0.0187(4) Uani 1 1 d . . .
C11 C 0.2385(2) 0.2451(2) 0.06335(6) 0.0173(4) Uani 1 1 d . . .
C12 C 0.3446(2) 0.1901(2) 0.09159(6) 0.0185(4) Uani 1 1 d . . .
C13 C 0.3857(3) 0.2818(3) 0.12026(7) 0.0248(5) Uani 1 1 d . . .
H13 H 0.3485 0.3791 0.1211 0.030 Uiso 1 1 calc R . .
C14 C 0.4817(3) 0.2336(3) 0.14830(7) 0.0313(5) Uani 1 1 d . . .
H14 H 0.5090 0.2989 0.1676 0.038 Uiso 1 1 calc R . .
C15 C 0.5357(3) 0.0949(3) 0.14801(7) 0.0302(5) Uani 1 1 d . . .
H15 H 0.5988 0.0634 0.1674 0.036 Uiso 1 1 calc R . .
C16 C 0.4986(2) -0.0037(3) 0.11894(7) 0.0231(4) Uani 1 1 d . . .
C17 C 0.5565(3) -0.1482(3) 0.11726(8) 0.0291(5) Uani 1 1 d . . .
H17 H 0.6194 -0.1817 0.1365 0.035 Uiso 1 1 calc R . .
C18 C 0.5233(3) -0.2398(3) 0.08849(9) 0.0323(6) Uani 1 1 d . . .
H18 H 0.5629 -0.3361 0.0878 0.039 Uiso 1 1 calc R . .
C19 C 0.4302(3) -0.1914(3) 0.05971(8) 0.0292(5) Uani 1 1 d . . .
H19 H 0.4085 -0.2552 0.0396 0.035 Uiso 1 1 calc R . .
C20 C 0.3707(2) -0.0529(2) 0.06044(7) 0.0222(4) Uani 1 1 d . . .
H20 H 0.3075 -0.0223 0.0410 0.027 Uiso 1 1 calc R . .
C21 C 0.4027(2) 0.0448(2) 0.09005(6) 0.0186(4) Uani 1 1 d . . .
C22 C 0.7471(3) 0.5076(3) 0.21302(7) 0.0262(5) Uani 1 1 d . . .
C23 C 0.7985(2) 0.3579(2) 0.21694(7) 0.0220(4) Uani 1 1 d . A .
C24 C 0.7022(3) 0.2583(3) 0.23490(7) 0.0265(5) Uani 1 1 d . . .
H24 H 0.6117 0.2917 0.2449 0.032 Uiso 1 1 calc R . .
C25 C 0.7409(3) 0.1138(3) 0.23765(7) 0.0243(5) Uani 1 1 d . . .
H25 H 0.6769 0.0472 0.2499 0.029 Uiso 1 1 calc R . .
C26 C 0.8740(2) 0.0618(2) 0.22266(6) 0.0202(4) Uani 1 1 d . . .
C27 C 0.9122(3) -0.0885(3) 0.22442(7) 0.0267(5) Uani 1 1 d . . .
H27 H 0.8488 -0.1552 0.2367 0.032 Uiso 1 1 calc R . .
C28 C 1.0383(3) -0.1389(3) 0.20877(7) 0.0279(5) Uani 1 1 d . . .
H28 H 1.0620 -0.2403 0.2101 0.034 Uiso 1 1 calc R . .
C29 C 1.1339(3) -0.0406(3) 0.19059(7) 0.0247(5) Uani 1 1 d . . .
H29 H 1.2212 -0.0766 0.1794 0.030 Uiso 1 1 calc R . .
C30 C 1.1024(2) 0.1061(2) 0.18885(6) 0.0198(4) Uani 1 1 d . . .
H30 H 1.1687 0.1710 0.1768 0.024 Uiso 1 1 calc R . .
C31 C 0.9712(2) 0.1622(2) 0.20486(6) 0.0166(4) Uani 1 1 d . A .
C32 C 0.9330(2) 0.3142(2) 0.20265(6) 0.0185(4) Uani 1 1 d D . .
C33 C 1.036(4) 0.418(7) 0.1844(10) 0.018(3) Uani 0.56(3) 1 d PDU A 1
C34 C 1.164(3) 0.461(4) 0.2017(7) 0.0203(11) Uani 0.56(3) 1 d PDU A 1
H34 H 1.1873 0.4231 0.2255 0.024 Uiso 0.56(3) 1 calc PR A 1
C35 C 1.2607(13) 0.5614(18) 0.1846(4) 0.022(2) Uani 0.56(3) 1 d PDU A 1
H35 H 1.3518 0.5852 0.1959 0.026 Uiso 0.56(3) 1 calc PR A 1
C36 C 1.2220(16) 0.6236(18) 0.1516(4) 0.026(2) Uani 0.56(3) 1 d PDU A 1
H36 H 1.2862 0.6930 0.1405 0.031 Uiso 0.56(3) 1 calc PR A 1
C37 C 1.0900(16) 0.5881(18) 0.1335(3) 0.0216(17) Uani 0.56(3) 1 d PDU A 1
C38 C 1.0459(18) 0.6552(13) 0.0995(3) 0.034(2) Uani 0.56(3) 1 d PDU A 1
H38 H 1.1067 0.7273 0.0883 0.041 Uiso 0.56(3) 1 calc PR A 1
C39 C 0.9175(18) 0.6162(15) 0.0833(3) 0.037(2) Uani 0.56(3) 1 d PDU A 1
H39 H 0.8855 0.6675 0.0619 0.045 Uiso 0.56(3) 1 calc PR A 1
C40 C 0.8295(15) 0.5005(16) 0.0976(3) 0.032(2) Uani 0.56(3) 1 d PDU A 1
H40 H 0.7455 0.4679 0.0844 0.039 Uiso 0.56(3) 1 calc PR A 1
C41 C 0.8663(16) 0.4362(18) 0.1307(3) 0.0229(19) Uani 0.56(3) 1 d PDU A 1
H41 H 0.8055 0.3618 0.1408 0.027 Uiso 0.56(3) 1 calc PR A 1
C42 C 0.9949(18) 0.480(2) 0.1497(4) 0.0174(17) Uani 0.56(3) 1 d PDU A 1
C33A C 1.036(5) 0.425(8) 0.1865(14) 0.018(3) Uani 0.44(3) 1 d PDU A 2
C34A C 1.165(3) 0.448(5) 0.2058(9) 0.0203(11) Uani 0.44(3) 1 d PDU A 2
H34A H 1.1816 0.3979 0.2285 0.024 Uiso 0.44(3) 1 calc PR A 2
C35A C 1.272(2) 0.545(2) 0.1925(5) 0.025(2) Uani 0.44(3) 1 d PDU A 2
H35A H 1.3590 0.5604 0.2063 0.030 Uiso 0.44(3) 1 calc PR A 2
C36A C 1.2512(19) 0.618(2) 0.1596(6) 0.026(2) Uani 0.44(3) 1 d PDU A 2
H36A H 1.3242 0.6842 0.1508 0.031 Uiso 0.44(3) 1 calc PR A 2
C37A C 1.122(2) 0.596(2) 0.1390(5) 0.026(2) Uani 0.44(3) 1 d PDU A 2
C38A C 1.092(2) 0.6734(18) 0.1058(4) 0.035(3) Uani 0.44(3) 1 d PDU A 2
H38A H 1.1570 0.7484 0.0979 0.043 Uiso 0.44(3) 1 calc PR A 2
C39A C 0.973(3) 0.6438(17) 0.0852(3) 0.041(3) Uani 0.44(3) 1 d PDU A 2
H39A H 0.9587 0.6953 0.0626 0.049 Uiso 0.44(3) 1 calc PR A 2
C40A C 0.868(2) 0.538(2) 0.0961(4) 0.033(3) Uani 0.44(3) 1 d PDU A 2
H40A H 0.7834 0.5202 0.0815 0.040 Uiso 0.44(3) 1 calc PR A 2
C41A C 0.892(2) 0.462(2) 0.1286(5) 0.025(2) Uani 0.44(3) 1 d PDU A 2
H41A H 0.8247 0.3877 0.1358 0.030 Uiso 0.44(3) 1 calc PR A 2
C42A C 1.016(2) 0.493(3) 0.1516(6) 0.025(3) Uani 0.44(3) 1 d PDU A 2
N1 N 0.5500(2) 0.4380(2) 0.03272(7) 0.0312(5) Uani 1 1 d . . .
N2 N 0.6957(2) 0.6213(2) 0.21046(7) 0.0344(5) Uani 1 1 d . . .

loop_
_atom_site_aniso_label
_atom_site_aniso_U_11
_atom_site_aniso_U_22
_atom_site_aniso_U_33
_atom_site_aniso_U_23
_atom_site_aniso_U_13
_atom_site_aniso_U_12
C1 0.0225(11) 0.0153(10) 0.0314(12) 0.0002(8) -0.0013(9) 0.0016(8)
C2 0.0149(10) 0.0146(10) 0.0286(11) -0.0031(8) 0.0012(8) 0.0004(7)
C3 0.0228(11) 0.0172(10) 0.0271(11) 0.0014(8) 0.0008(9) 0.0039(8)
C4 0.0204(10) 0.0203(11) 0.0273(11) -0.0009(8) -0.0028(8) 0.0078(8)
C5 0.0129(9) 0.0213(10) 0.0248(11) -0.0042(8) -0.0006(8) 0.0033(8)
C6 0.0127(10) 0.0333(13) 0.0320(12) -0.0041(10) -0.0028(9) 0.0012(9)
C7 0.0125(10) 0.0415(15) 0.0400(14) 0.0014(11) 0.0017(9) -0.0032(10)
C8 0.0200(11) 0.0373(14) 0.0357(14) 0.0054(11) 0.0058(10) -0.0031(10)
C9 0.0203(11) 0.0293(12) 0.0238(11) 0.0016(9) 0.0030(8) 0.0008(9)
C10 0.0140(9) 0.0199(10) 0.0220(10) -0.0028(8) 0.0017(7) 0.0022(8)
C11 0.0156(9) 0.0168(9) 0.0196(9) -0.0028(7) -0.0003(7) 0.0032(7)
C12 0.0106(9) 0.0241(11) 0.0209(10) -0.0010(8) -0.0002(7) -0.0002(7)
C13 0.0183(10) 0.0289(12) 0.0272(11) -0.0090(9) -0.0005(9) 0.0007(9)
C14 0.0255(12) 0.0433(15) 0.0251(12) -0.0111(11) -0.0045(9) -0.0019(10)
C15 0.0205(11) 0.0477(15) 0.0223(12) 0.0028(10) -0.0050(9) 0.0006(10)
C16 0.0127(9) 0.0313(12) 0.0252(11) 0.0035(9) 0.0010(8) 0.0004(8)
C17 0.0171(11) 0.0327(13) 0.0376(13) 0.0110(10) 0.0006(9) 0.0044(9)
C18 0.0235(12) 0.0227(12) 0.0506(16) 0.0080(11) 0.0044(11) 0.0076(9)
C19 0.0250(12) 0.0249(12) 0.0379(14) -0.0043(10) 0.0040(10) 0.0025(9)
C20 0.0180(10) 0.0222(11) 0.0265(11) -0.0028(8) 0.0019(8) 0.0025(8)
C21 0.0109(9) 0.0235(11) 0.0214(10) 0.0008(8) 0.0015(7) -0.0002(7)
C22 0.0218(11) 0.0245(12) 0.0323(13) -0.0063(9) 0.0029(9) -0.0011(9)
C23 0.0219(11) 0.0191(10) 0.0249(11) -0.0048(8) 0.0013(8) -0.0009(8)
C24 0.0240(11) 0.0262(12) 0.0291(12) -0.0068(9) 0.0052(9) -0.0015(9)
C25 0.0257(11) 0.0260(11) 0.0211(10) -0.0012(8) 0.0037(9) -0.0068(9)
C26 0.0229(11) 0.0205(10) 0.0173(10) -0.0017(8) 0.0006(8) -0.0042(8)
C27 0.0365(13) 0.0181(11) 0.0254(11) 0.0024(9) 0.0027(10) -0.0059(9)
C28 0.0376(13) 0.0150(10) 0.0312(12) 0.0016(9) 0.0001(10) 0.0026(9)
C29 0.0273(12) 0.0192(11) 0.0276(12) -0.0009(9) 0.0024(9) 0.0047(9)
C30 0.0204(10) 0.0190(10) 0.0200(10) 0.0002(8) 0.0004(8) -0.0009(8)
C31 0.0185(10) 0.0156(9) 0.0156(9) -0.0007(7) -0.0008(7) -0.0008(7)
C32 0.0190(10) 0.0192(10) 0.0172(10) -0.0015(8) -0.0009(7) -0.0014(8)
C33 0.0217(11) 0.010(4) 0.021(4) -0.001(4) 0.002(2) 0.0022(16)
C34 0.0226(11) 0.012(5) 0.026(4) 0.002(2) -0.001(2) 0.000(2)
C35 0.018(3) 0.013(4) 0.034(6) 0.000(3) 0.007(3) -0.006(3)
C36 0.034(5) 0.014(3) 0.029(5) 0.000(3) 0.014(3) -0.001(4)
C37 0.030(5) 0.016(3) 0.018(3) 0.001(3) 0.009(2) 0.008(3)
C38 0.052(7) 0.028(4) 0.023(4) 0.010(3) 0.009(3) 0.010(4)
C39 0.047(6) 0.045(5) 0.019(3) 0.010(3) 0.002(3) 0.023(4)
C40 0.038(5) 0.037(5) 0.021(3) -0.004(3) -0.001(3) 0.016(3)
C41 0.025(4) 0.027(5) 0.017(3) -0.002(2) -0.002(3) 0.006(3)
C42 0.026(4) 0.012(3) 0.014(3) 0.001(2) 0.006(2) 0.003(3)
C33A 0.0217(11) 0.010(4) 0.021(4) -0.001(4) 0.002(2) 0.0022(16)
C34A 0.0226(11) 0.012(5) 0.026(4) 0.002(2) -0.001(2) 0.000(2)
C35A 0.035(4) 0.012(5) 0.028(6) -0.001(4) -0.001(3) 0.003(3)
C36A 0.025(5) 0.017(4) 0.036(7) -0.001(4) 0.009(4) 0.001(4)
C37A 0.034(6) 0.015(4) 0.029(5) 0.005(4) 0.007(3) 0.009(4)
C38A 0.046(7) 0.032(5) 0.028(5) 0.001(4) 0.008(4) 0.008(4)
C39A 0.055(8) 0.047(5) 0.020(4) 0.010(4) 0.008(5) 0.013(6)
C40A 0.043(6) 0.035(7) 0.022(4) 0.003(4) -0.003(4) 0.020(4)
C41A 0.025(5) 0.021(6) 0.029(4) -0.002(3) 0.006(3) 0.011(3)
C42A 0.026(5) 0.021(6) 0.027(4) -0.006(4) 0.000(4) 0.013(3)
N1 0.0214(10) 0.0243(10) 0.0479(13) 0.0072(9) -0.0008(9) -0.0044(8)
N2 0.0304(11) 0.0240(11) 0.0487(14) -0.0044(10) 0.0064(10) 0.0037(8)

loop_
_atom_type_symbol
_atom_type_description
_atom_type_scat_dispersion_real
_atom_type_scat_dispersion_imag
_atom_type_scat_source
C C 0.0033 0.0000 'International Tables Vol C Tables 4.2.6.8 and 6.1.1.4'
H H 0.0000 0.0000 'International Tables Vol C Tables 4.2.6.8 and 6.1.1.4'
N N 0.0061 0.0000 'International Tables Vol C Tables 4.2.6.8 and 6.1.1.4'

loop_
_geom_angle_atom_site_label_1
_geom_angle_atom_site_label_2
_geom_angle_atom_site_label_3
_geom_angle
N1 C1 C2 176.7(3)
C11 C2 C3 122.05(19)
C11 C2 C1 120.21(19)
C3 C2 C1 117.7(2)
C4 C3 C2 119.4(2)
C4 C3 H3 120.3
C2 C3 H3 120.3
C3 C4 C5 120.9(2)
C3 C4 H4 119.5
C5 C4 H4 119.5
C4 C5 C6 121.3(2)
C4 C5 C10 119.93(19)
C6 C5 C10 118.8(2)
C7 C6 C5 120.8(2)
C7 C6 H6 119.6
C5 C6 H6 119.6
C6 C7 C8 120.1(2)
C6 C7 H7 120.0
C8 C7 H7 120.0
C9 C8 C7 120.9(2)
C9 C8 H8 119.6
C7 C8 H8 119.6
C8 C9 C10 120.6(2)
C8 C9 H9 119.7
C10 C9 H9 119.7
C9 C10 C5 118.81(19)
C9 C10 C11 122.1(2)
C5 C10 C11 119.12(19)
C2 C11 C10 118.53(19)
C2 C11 C12 120.61(18)
C10 C11 C12 120.83(19)
C13 C12 C21 119.3(2)
C13 C12 C11 118.95(19)
C21 C12 C11 121.71(18)
C12 C13 C14 121.2(2)
C12 C13 H13 119.4
C14 C13 H13 119.4
C15 C14 C13 120.7(2)
C15 C14 H14 119.6
C13 C14 H14 119.6
C14 C15 C16 120.6(2)
C14 C15 H15 119.7
C16 C15 H15 119.7
C17 C16 C15 122.0(2)
C17 C16 C21 118.9(2)
C15 C16 C21 119.2(2)
C18 C17 C16 121.1(2)
C18 C17 H17 119.4
C16 C17 H17 119.4
C17 C18 C19 120.1(2)
C17 C18 H18 120.0
C19 C18 H18 120.0
C20 C19 C18 120.7(2)
C20 C19 H19 119.7
C18 C19 H19 119.7
C19 C20 C21 120.6(2)
C19 C20 H20 119.7
C21 C20 H20 119.7
C20 C21 C12 122.33(19)
C20 C21 C16 118.6(2)
C12 C21 C16 119.0(2)
N2 C22 C23 174.5(2)
C32 C23 C24 122.1(2)
C32 C23 C22 121.3(2)
C24 C23 C22 116.5(2)
C25 C24 C23 119.3(2)
C25 C24 H24 120.3
C23 C24 H24 120.3
C24 C25 C26 121.2(2)
C24 C25 H25 119.4
C26 C25 H25 119.4
C25 C26 C27 121.3(2)
C25 C26 C31 119.5(2)
C27 C26 C31 119.2(2)
C28 C27 C26 121.1(2)
C28 C27 H27 119.4
C26 C27 H27 119.4
C27 C28 C29 120.0(2)
C27 C28 H28 120.0
C29 C28 H28 120.0
C30 C29 C28 120.8(2)
C30 C29 H29 119.6
C28 C29 H29 119.6
C29 C30 C31 120.6(2)
C29 C30 H30 119.7
C31 C30 H30 119.7
C30 C31 C26 118.35(19)
C30 C31 C32 121.99(19)
C26 C31 C32 119.64(19)
C23 C32 C31 118.18(19)
C23 C32 C33 123(3)
C31 C32 C33 119(3)
C23 C32 C33A 120(4)
C31 C32 C33A 121(4)
C33 C32 C33A 4(6)
C34 C33 C42 120.7(8)
C34 C33 C32 120.9(9)
C42 C33 C32 118.3(9)
C33 C34 C35 120.8(9)
C33 C34 H34 119.6
C35 C34 H34 119.6
C36 C35 C34 119.3(8)
C36 C35 H35 120.3
C34 C35 H35 120.3
C35 C36 C37 122.0(8)
C35 C36 H36 119.0
C37 C36 H36 119.0
C36 C37 C38 122.7(8)
C36 C37 C42 119.1(7)
C38 C37 C42 118.2(7)
C39 C38 C37 120.0(7)
C39 C38 H38 120.0
C37 C38 H38 120.0
C38 C39 C40 121.7(6)
C38 C39 H39 119.2
C40 C39 H39 119.2
C41 C40 C39 119.7(7)
C41 C40 H40 120.2
C39 C40 H40 120.2
C40 C41 C42 120.2(8)
C40 C41 H41 119.9
C42 C41 H41 119.9
C41 C42 C33 122.2(8)
C41 C42 C37 119.9(7)
C33 C42 C37 117.9(7)
C34A C33A C42A 119.3(11)
C34A C33A C32 116.3(12)
C42A C33A C32 124.0(12)
C33A C34A C35A 121.1(12)
C33A C34A H34A 119.5
C35A C34A H34A 119.5
C36A C35A C34A 120.7(12)
C36A C35A H35A 119.6
C34A C35A H35A 119.6
C35A C36A C37A 119.9(11)
C35A C36A H36A 120.0
C37A C36A H36A 120.0
C36A C37A C38A 122.7(10)
C36A C37A C42A 119.8(10)
C38A C37A C42A 117.6(10)
C39A C38A C37A 121.8(10)
C39A C38A H38A 119.1
C37A C38A H38A 119.1
C38A C39A C40A 122.0(9)
C38A C39A H39A 119.0
C40A C39A H39A 119.0
C41A C40A C39A 118.3(10)
C41A C40A H40A 120.9
C39A C40A H40A 120.9
C40A C41A C42A 121.3(10)
C40A C41A H41A 119.4
C42A C41A H41A 119.4
C33A C42A C37A 118.9(10)
C33A C42A C41A 122.3(11)
C37A C42A C41A 118.9(10)

loop_
_geom_bond_atom_site_label_1
_geom_bond_atom_site_label_2
_geom_bond_distance
C1 N1 1.141(3)
C1 C2 1.448(3)
C2 C11 1.386(3)
C2 C3 1.423(3)
C3 C4 1.358(3)
C3 H3 0.9500
C4 C5 1.413(3)
C4 H4 0.9500
C5 C6 1.420(3)
C5 C10 1.426(3)
C6 C7 1.368(4)
C6 H6 0.9500
C7 C8 1.414(4)
C7 H7 0.9500
C8 C9 1.358(3)
C8 H8 0.9500
C9 C10 1.424(3)
C9 H9 0.9500
C10 C11 1.428(3)
C11 C12 1.492(3)
C12 C13 1.381(3)
C12 C21 1.428(3)
C13 C14 1.408(4)
C13 H13 0.9500
C14 C15 1.356(4)
C14 H14 0.9500
C15 C16 1.422(4)
C15 H15 0.9500
C16 C17 1.420(3)
C16 C21 1.431(3)
C17 C18 1.366(4)
C17 H17 0.9500
C18 C19 1.412(4)
C18 H18 0.9500
C19 C20 1.374(3)
C19 H19 0.9500
C20 C21 1.421(3)
C20 H20 0.9500
C22 N2 1.141(3)
C22 C23 1.450(3)
C23 C32 1.388(3)
C23 C24 1.420(3)
C24 C25 1.367(3)
C24 H24 0.9500
C25 C26 1.411(3)
C25 H25 0.9500
C26 C27 1.415(3)
C26 C31 1.426(3)
C27 C28 1.361(4)
C27 H27 0.9500
C28 C29 1.412(3)
C28 H28 0.9500
C29 C30 1.369(3)
C29 H29 0.9500
C30 C31 1.423(3)
C30 H30 0.9500
C31 C32 1.432(3)
C32 C33 1.491(9)
C32 C33A 1.494(11)
C33 C34 1.378(9)
C33 C42 1.424(8)
C34 C35 1.411(9)
C34 H34 0.9500
C35 C36 1.364(8)
C35 H35 0.9500
C36 C37 1.407(8)
C36 H36 0.9500
C37 C38 1.429(9)
C37 C42 1.433(8)
C38 C39 1.356(10)
C38 H38 0.9500
C39 C40 1.422(10)
C39 H39 0.9500
C40 C41 1.369(9)
C40 H40 0.9500
C41 C42 1.417(9)
C41 H41 0.9500
C33A C34A 1.384(11)
C33A C42A 1.418(10)
C34A C35A 1.397(11)
C34A H34A 0.9500
C35A C36A 1.374(10)
C35A H35A 0.9500
C36A C37A 1.406(10)
C36A H36A 0.9500
C37A C38A 1.419(11)
C37A C42A 1.426(10)
C38A C39A 1.340(12)
C38A H38A 0.9500
C39A C40A 1.412(12)
C39A H39A 0.9500
C40A C41A 1.378(11)
C40A H40A 0.9500
C41A C42A 1.428(11)
C41A H41A 0.9500
